data_2105590
loop_
_publ_author_name
'Mitkevich, V. V.'
'Lirtsman, V. G.'
'Strzhemechny, M. A.'
'Avdeenko, A. A.'
'Eremenko, V. V.'

_publ_section_title
;
 Investigation of the structural phase transitions near 190K in
 4,4'-dichlorobenzophenone
;
_journal_issue 5
_journal_name_full 'Acta Crystallographica Section B'
_journal_page_first 799
_journal_page_last 806
_journal_paper_doi 10.1107/S0108768199005480
_journal_volume 55
_journal_year 1999
_chemical_formula_sum 'C13 H8 Cl2 O'
_chemical_formula_weight 251.09
_chemical_name_common ' 4,4'-dichlorobenzophenone'
_chemical_name_systematic ' 4,4'-dichlorobenzophenone'
_space_group_IT_number 15
_symmetry_cell_setting monoclinic
_symmetry_space_group_name_Hall '-I 2yc'
_symmetry_space_group_name_H-M 'I 1 2/c 1'
_cell_angle_alpha 90.00
_cell_angle_beta 100.10(2)
_cell_angle_gamma 90.00
_cell_formula_units_Z 4
_cell_length_a 24.527(6)
_cell_length_b 6.0640(10)
_cell_length_c 7.457(4)
_cell_measurement_reflns_used 15
_cell_measurement_temperature 164(2)
_cell_measurement_theta_max 16
_cell_measurement_theta_min 15
_cell_volume 1091.9(7)
_computing_cell_refinement 'Least-Squares Orientation Matrix Program (Cupertino, 1973)'
_computing_data_collection ' Recentering 2T/T (Operations Manual SYTENX P2~1~; Cupertino, 1973)'
_computing_molecular_graphics 'SHELXL-93 (Sheldrick, 1993)'
_computing_structure_refinement 'SHELXL-93 (Sheldrick, 1993)'
_computing_structure_solution 'SHELXS-86 (Sheldrick, 1990)'
_diffrn_ambient_temperature 164(2)
_diffrn_measurement_device 'SYNTEX P21'
_diffrn_measurement_method \w--2\q
_diffrn_radiation_monochromator graphite
_diffrn_radiation_source 'fine-focus sealed tube'
_diffrn_radiation_type MoK\a
_diffrn_radiation_wavelength .71073
_diffrn_reflns_av_R_equivalents .1155
_diffrn_reflns_av_sigmaI/netI .0215
_diffrn_reflns_limit_h_max 29
_diffrn_reflns_limit_h_min 0
_diffrn_reflns_limit_k_max 7
_diffrn_reflns_limit_k_min -1
_diffrn_reflns_limit_l_max 8
_diffrn_reflns_limit_l_min -8
_diffrn_reflns_number 1025
_diffrn_reflns_theta_max 25.05
_diffrn_reflns_theta_min 3.37
_diffrn_standards_decay_% 0
_diffrn_standards_interval_count 97
_diffrn_standards_number 3
_exptl_absorpt_coefficient_mu .565
_exptl_absorpt_correction_type none
_exptl_crystal_colour transparent
_exptl_crystal_density_diffrn 1.527
_exptl_crystal_density_method 'not measured'
_exptl_crystal_description plate
_exptl_crystal_F_000 512
_exptl_crystal_size_max .50
_exptl_crystal_size_mid .50
_exptl_crystal_size_min .30
_refine_diff_density_max .326
_refine_diff_density_min -.320
_refine_ls_extinction_coef .0040(13)
_refine_ls_extinction_method 'SHELXL93 (Sheldrick, 1993)'
_refine_ls_goodness_of_fit_all 1.194
_refine_ls_goodness_of_fit_obs 1.185
_refine_ls_hydrogen_treatment isotropic
_refine_ls_matrix_type full
_refine_ls_number_parameters 91
_refine_ls_number_reflns 898
_refine_ls_number_restraints 0
_refine_ls_restrained_S_all 1.502
_refine_ls_restrained_S_obs 1.185
_refine_ls_R_factor_all .0521
_refine_ls_R_factor_gt .0399
_refine_ls_shift/esd_max .000
_refine_ls_shift/esd_mean .000
_refine_ls_structure_factor_coef Fsqd
_refine_ls_weighting_details 'w=1/[\s^2^(Fo^2^)+(0.0457P)^2^+2.5539P] where P=(Fo^2^+2Fc^2^)/3'
_refine_ls_weighting_scheme calc
_refine_ls_wR_factor_all .1449
_refine_ls_wR_factor_obs .1101
_reflns_number_observed 842
_reflns_number_total 945
_reflns_threshold_expression F>4\s(F)
_cod_data_source_file hr0042.cif
_cod_data_source_block I
_cod_depositor_comments
;
The following automatic conversions were performed:

'_refine_ls_weighting_scheme' value 'calc
w=1/[\s^2^(Fo^2^)+(0.0457P)^2^+2.5539P] where P=(Fo^2^+2Fc^2^)/3' was
changed to 'calc'. New tag '_refine_ls_weighting_details' was
created. The value of the new tag was set to
'w=1/[\s^2^(Fo^2^)+(0.0457P)^2^+2.5539P] where P=(Fo^2^+2Fc^2^)/3'.

Automatic conversion script
Id: cif_fix_values 3143 2015-03-26 13:38:13Z robertas 
;
_cod_original_sg_symbol_H-M 'I 2/c'
_cod_database_code 2105590

loop_
_symmetry_equiv_pos_as_xyz
'x, y, z'
'-x, y, -z+1/2'
'x+1/2, y+1/2, z+1/2'
'-x+1/2, y+1/2, -z+1'
'-x, -y, -z'
'x, -y, z-1/2'
'-x+1/2, -y+1/2, -z+1/2'
'x+1/2, -y+1/2, z'

loop_
_atom_site_aniso_label
_atom_site_aniso_U_11
_atom_site_aniso_U_22
_atom_site_aniso_U_33
_atom_site_aniso_U_12
_atom_site_aniso_U_13
_atom_site_aniso_U_23
Cl .0284(5) .0454(5) .0419(5) -.0131(3) .0055(3) .0010(3)
C1 .0225(13) .0191(12) .0230(12) .0018(9) .0044(10) -.0022(9)
C2 .0256(13) .0206(13) .0227(13) .0018(10) .0024(10) -.0009(10)
C3 .0325(15) .0194(13) .0258(13) -.0043(11) .0074(10) .0001(10)
C4 .0258(13) .0272(13) .0237(13) -.0066(11) .0061(10) -.0058(10)
C5 .0221(13) .0312(14) .0261(13) .0056(11) .0018(11) .0033(11)
C6 .0282(14) .0212(13) .0238(12) .0035(10) .0037(10) .0045(10)
C7 .027(2) .016(2) .026(2) .000 .0015(15) .000
O .0308(15) .0150(13) .068(2) .000 .0017(14) .000

loop_
_atom_site_label
_atom_site_fract_x
_atom_site_fract_y
_atom_site_fract_z
_atom_site_U_iso_or_equiv
_atom_site_thermal_displace_type
_atom_site_calc_flag
_atom_site_refinement_flags
_atom_site_occupancy
_atom_site_type_symbol
Cl .21473(3) .50763(12) .79785(10) .0386(3) Uani d . 1 Cl
C1 .05324(10) .1400(4) .7610(3) .0215(6) Uani d . 1 C
C2 .05524(11) .3485(4) .6832(3) .0232(6) Uani d . 1 C
C3 .10497(11) .4589(4) .6909(3) .0256(6) Uani d . 1 C
C4 .15300(11) .3594(4) .7796(3) .0254(6) Uani d . 1 C
C5 .15266(11) .1522(5) .8563(3) .0268(6) Uani d . 1 C
C6 .10284(11) .0428(4) .8460(3) .0245(6) Uani d . 1 C
C7 .0000 .0162(5) .7500 .0236(8) Uani d S 1 C
O .0000 -.1838(4) .7500 .0389(8) Uani d S 1 O
H2 .0227(12) .416(5) .621(4) .028(7) Uiso d . 1 H
H3 .1061(12) .590(5) .640(4) .028(7) Uiso d . 1 H
H5 .1866(13) .103(5) .921(4) .034(8) Uiso d . 1 H
H6 .1003(12) -.103(6) .901(4) .033(8) Uiso d . 1 H

loop_
_atom_type_symbol
_atom_type_description
_atom_type_scat_dispersion_real
_atom_type_scat_dispersion_imag
_atom_type_scat_source
Cl Cl .1484 .1585 'International Tables Vol C Tables 4.2.6.8 and 6.1.1.4'
O O .0106 .0060 'International Tables Vol C Tables 4.2.6.8 and 6.1.1.4'
C C .0033 .0016 'International Tables Vol C Tables 4.2.6.8 and 6.1.1.4'
H H .0000 .0000 'International Tables Vol C Tables 4.2.6.8 and 6.1.1.4'

loop_
_geom_angle_atom_site_label_1
_geom_angle_atom_site_label_2
_geom_angle_atom_site_label_3
_geom_angle_site_symmetry_3
_geom_angle
C2 C1 C6 . 118.6(2)
C2 C1 C7 . 121.7(2)
C6 C1 C7 . 119.6(2)
C3 C2 C1 . 121.1(2)
C3 C2 H2 . 118.2(19)
C1 C2 H2 . 120.7(19)
C2 C3 C4 . 118.6(2)
C2 C3 H3 . 120.7(19)
C4 C3 H3 . 120.6(19)
C5 C4 C3 . 121.9(2)
C5 C4 Cl . 120.3(2)
C3 C4 Cl . 117.8(2)
C6 C5 C4 . 118.9(2)
C6 C5 H5 . 125(2)
C4 C5 H5 . 116(2)
C5 C6 C1 . 120.9(2)
C5 C6 H6 . 122.0(17)
C1 C6 H6 . 117.1(17)
O C7 C1 . 120.11(14)
O C7 C1 2_556 120.11(15)
C1 C7 C1 2_556 119.8(3)

loop_
_geom_bond_atom_site_label_1
_geom_bond_atom_site_label_2
_geom_bond_site_symmetry_2
_geom_bond_distance
_geom_bond_publ_flag
Cl C4 . 1.746(3) yes
C1 C2 . 1.396(4) ?
C1 C6 . 1.400(3) ?
C1 C7 . 1.496(3) ?
C2 C3 . 1.384(4) ?
C2 H2 . .94(3) ?
C3 C4 . 1.384(4) ?
C3 H3 . .88(3) ?
C4 C5 . 1.381(4) ?
C5 C6 . 1.381(4) ?
C5 H5 . .93(3) ?
C6 H6 . .98(3) ?
C7 O . 1.213(4) ?
C7 C1 2_556 1.496(3) ?

loop_
_geom_torsion_atom_site_label_1
_geom_torsion_atom_site_label_2
_geom_torsion_atom_site_label_3
_geom_torsion_atom_site_label_4
_geom_torsion_site_symmetry_4
_geom_torsion
C6 C1 C2 C3 . -.6(4)
C7 C1 C2 C3 . -178.5(2)
C1 C2 C3 C4 . -.8(4)
C2 C3 C4 C5 . 1.5(4)
C2 C3 C4 Cl . -176.7(2)
C3 C4 C5 C6 . -.8(4)
Cl C4 C5 C6 . 177.4(2)
C4 C5 C6 C1 . -.6(4)
C2 C1 C6 C5 . 1.3(4)
C7 C1 C6 C5 . 179.3(2)
C2 C1 C7 O . 150.8(2)
C6 C1 C7 O . -27.1(2)
C2 C1 C7 C1 2_556 -29.2(2)
C6 C1 C7 C1 2_556 152.9(2)
